data_4079678
loop_
_publ_author_name
'Garc\'ia-L\'opez, Jos\'e-Antonio'
'Saura-Llamas, Isabel'
'McGrady, John E.'
'Bautista, Delia'
'Vicente, Jos\'e'

_publ_section_title
;
 Insertion of Allenes into the Pd--C Bond of Ortho-Palladated Primary
 Arylamines of Biological Relevance: Phenethylamine, Phentermine,
 (l)-Phenylalanine Methyl Ester, and (l)-Tryptophan Methyl Ester.
 Synthesis of Tetrahydro-3-benzazepines and Their Salts
;
_journal_issue 23
_journal_name_full Organometallics
_journal_page_first 8333
_journal_paper_doi 10.1021/om300928j
_journal_volume 31
_journal_year 2012
_chemical_formula_sum 'C26 H26 F3 N O3 S'
_chemical_formula_weight 489.54
_chemical_name_systematic
; 
 ? 
;
_space_group_IT_number 2
_symmetry_cell_setting triclinic
_symmetry_space_group_name_Hall '-P 1'
_symmetry_space_group_name_H-M 'P -1'
_atom_sites_solution_hydrogens geom
_atom_sites_solution_primary direct
_atom_sites_solution_secondary difmap
_audit_creation_method SHELXL-97
_cell_angle_alpha 110.776(2)
_cell_angle_beta 91.712(2)
_cell_angle_gamma 98.572(2)
_cell_formula_units_Z 2
_cell_length_a 9.7698(8)
_cell_length_b 10.8203(9)
_cell_length_c 12.2565(11)
_cell_measurement_reflns_used 2989
_cell_measurement_temperature 100(2)
_cell_measurement_theta_max 27.47
_cell_measurement_theta_min 2.64
_cell_volume 1193.07(18)
_computing_cell_refinement 'Bruker SAINT'
_computing_data_collection 'Bruker SMART'
_computing_data_reduction 'Bruker SAINT'
_computing_molecular_graphics 'Bruker SHELXTL'
_computing_publication_material 'Bruker SHELXTL'
_computing_structure_refinement 'SHELXL-97 (Sheldrick, 1997)'
_computing_structure_solution 'SHELXS-97 (Sheldrick, 1990)'
_diffrn_ambient_temperature 100(2)
_diffrn_detector_area_resol_mean 8.26
_diffrn_measured_fraction_theta_full 0.993
_diffrn_measured_fraction_theta_max 0.910
_diffrn_measurement_device_type 'Bruker SMART APEX CCD'
_diffrn_measurement_method \w-scan
_diffrn_radiation_monochromator graphite
_diffrn_radiation_source 'fine-focus sealed tube'
_diffrn_radiation_type MoK\a
_diffrn_radiation_wavelength 0.71073
_diffrn_reflns_av_R_equivalents 0.0367
_diffrn_reflns_av_sigmaI/netI 0.0538
_diffrn_reflns_limit_h_max 12
_diffrn_reflns_limit_h_min -12
_diffrn_reflns_limit_k_max 13
_diffrn_reflns_limit_k_min -13
_diffrn_reflns_limit_l_max 16
_diffrn_reflns_limit_l_min -16
_diffrn_reflns_number 13747
_diffrn_reflns_theta_full 26.00
_diffrn_reflns_theta_max 28.16
_diffrn_reflns_theta_min 1.78
_exptl_absorpt_coefficient_mu 0.188
_exptl_absorpt_correction_T_max 0.9925
_exptl_absorpt_correction_T_min 0.9599
_exptl_absorpt_correction_type multi-scan
_exptl_absorpt_process_details SADABS
_exptl_crystal_colour colourless
_exptl_crystal_density_diffrn 1.363
_exptl_crystal_density_method 'not measured'
_exptl_crystal_description lath
_exptl_crystal_F_000 512
_exptl_crystal_size_max 0.22
_exptl_crystal_size_mid 0.19
_exptl_crystal_size_min 0.04
_refine_diff_density_max 0.638
_refine_diff_density_min -0.416
_refine_diff_density_rms 0.063
_refine_ls_extinction_method none
_refine_ls_goodness_of_fit_ref 1.093
_refine_ls_hydrogen_treatment 'NH2 free, methyls rigid, others riding'
_refine_ls_matrix_type full
_refine_ls_number_parameters 317
_refine_ls_number_reflns 5323
_refine_ls_number_restraints 0
_refine_ls_restrained_S_all 1.093
_refine_ls_R_factor_all 0.0841
_refine_ls_R_factor_gt 0.0642
_refine_ls_shift/su_max 0.000
_refine_ls_shift/su_mean 0.000
_refine_ls_structure_factor_coef Fsqd
_refine_ls_weighting_details 'calc w=1/[\s^2^(Fo^2^)+(0.0436P)^2^+1.1883P] where P=(Fo^2^+2Fc^2^)/3'
_refine_ls_weighting_scheme calc
_refine_ls_wR_factor_gt 0.1267
_refine_ls_wR_factor_ref 0.1350
_reflns_number_gt 4235
_reflns_number_total 5323
_reflns_threshold_expression >2sigma(I)
_cod_data_source_file om300928j_si_002.cif
_cod_data_source_block jad164s
_cod_database_code 4079678

loop_
_symmetry_equiv_pos_as_xyz
'x, y, z'
'-x, -y, -z'

loop_
_atom_site_label
_atom_site_type_symbol
_atom_site_fract_x
_atom_site_fract_y
_atom_site_fract_z
_atom_site_U_iso_or_equiv
_atom_site_adp_type
_atom_site_occupancy
_atom_site_symmetry_multiplicity
_atom_site_calc_flag
_atom_site_refinement_flags
N1 N 0.6233(2) 0.2340(2) 0.42975(18) 0.0161(4) Uani 1 1 d .
H01A H 0.656(3) 0.151(3) 0.413(2) 0.016(7) Uiso 1 1 d .
H01B H 0.561(3) 0.230(3) 0.484(3) 0.029(8) Uiso 1 1 d .
C1 C 0.8646(2) 0.2339(2) 0.3137(2) 0.0167(5) Uani 1 1 d .
C2 C 0.7611(2) 0.1609(2) 0.2226(2) 0.0166(5) Uani 1 1 d .
C3 C 0.7841(3) 0.0407(2) 0.1395(2) 0.0209(5) Uani 1 1 d .
H3 H 0.7153 -0.0088 0.0766 0.025 Uiso 1 1 calc R
C4 C 0.9059(3) -0.0073(3) 0.1477(2) 0.0252(6) Uani 1 1 d .
H4 H 0.9208 -0.0891 0.0902 0.030 Uiso 1 1 calc R
C5 C 1.0060(3) 0.0636(3) 0.2394(2) 0.0255(6) Uani 1 1 d .
H5 H 1.0890 0.0297 0.2458 0.031 Uiso 1 1 calc R
C6 C 0.9855(3) 0.1837(3) 0.3220(2) 0.0224(6) Uani 1 1 d .
H6 H 1.0548 0.2323 0.3848 0.027 Uiso 1 1 calc R
C7 C 0.6301(2) 0.2152(2) 0.2185(2) 0.0160(5) Uani 1 1 d .
C8 C 0.5442(2) 0.2324(2) 0.3231(2) 0.0168(5) Uani 1 1 d .
H8A H 0.5076 0.3175 0.3425 0.020 Uiso 1 1 calc R
H8B H 0.4637 0.1583 0.3007 0.020 Uiso 1 1 calc R
C9 C 0.7401(2) 0.3499(2) 0.4913(2) 0.0181(5) Uani 1 1 d .
C10 C 0.8396(3) 0.3658(2) 0.4002(2) 0.0193(5) Uani 1 1 d .
H10A H 0.8004 0.4162 0.3570 0.023 Uiso 1 1 calc R
H10B H 0.9297 0.4192 0.4416 0.023 Uiso 1 1 calc R
C11 C 0.8112(3) 0.3104(3) 0.5830(2) 0.0242(6) Uani 1 1 d .
H11A H 0.7442 0.2969 0.6373 0.036 Uiso 1 1 calc R
H11B H 0.8884 0.3819 0.6265 0.036 Uiso 1 1 calc R
H11C H 0.8470 0.2271 0.5444 0.036 Uiso 1 1 calc R
C12 C 0.6798(3) 0.4776(3) 0.5481(2) 0.0235(6) Uani 1 1 d .
H12A H 0.6322 0.4992 0.4873 0.035 Uiso 1 1 calc R
H12B H 0.7550 0.5518 0.5907 0.035 Uiso 1 1 calc R
H12C H 0.6134 0.4639 0.6028 0.035 Uiso 1 1 calc R
C13 C 0.5875(2) 0.2493(2) 0.1296(2) 0.0163(5) Uani 1 1 d .
C21 C 0.4578(2) 0.3074(2) 0.1289(2) 0.0171(5) Uani 1 1 d .
C22 C 0.4682(3) 0.4336(3) 0.1209(2) 0.0213(5) Uani 1 1 d .
H22 H 0.5567 0.4802 0.1156 0.026 Uiso 1 1 calc R
C23 C 0.3518(3) 0.4925(3) 0.1205(2) 0.0245(6) Uani 1 1 d .
H23 H 0.3607 0.5791 0.1157 0.029 Uiso 1 1 calc R
C24 C 0.2219(3) 0.4242(3) 0.1271(2) 0.0230(6) Uani 1 1 d .
H24 H 0.1417 0.4642 0.1271 0.028 Uiso 1 1 calc R
C25 C 0.2093(3) 0.2981(3) 0.1337(2) 0.0217(5) Uani 1 1 d .
H25 H 0.1202 0.2511 0.1369 0.026 Uiso 1 1 calc R
C26 C 0.3266(3) 0.2401(2) 0.1356(2) 0.0186(5) Uani 1 1 d .
H26 H 0.3174 0.1541 0.1416 0.022 Uiso 1 1 calc R
C31 C 0.6688(3) 0.2369(2) 0.0257(2) 0.0176(5) Uani 1 1 d .
C32 C 0.6045(3) 0.1662(2) -0.0870(2) 0.0210(5) Uani 1 1 d .
H32 H 0.5089 0.1274 -0.0971 0.025 Uiso 1 1 calc R
C33 C 0.6780(3) 0.1517(3) -0.1844(2) 0.0235(6) Uani 1 1 d .
H33 H 0.6332 0.1022 -0.2606 0.028 Uiso 1 1 calc R
C34 C 0.8170(3) 0.2094(3) -0.1704(2) 0.0257(6) Uani 1 1 d .
H34 H 0.8681 0.1983 -0.2370 0.031 Uiso 1 1 calc R
C35 C 0.8813(3) 0.2833(3) -0.0590(2) 0.0259(6) Uani 1 1 d .
H35 H 0.9760 0.3248 -0.0493 0.031 Uiso 1 1 calc R
C36 C 0.8073(3) 0.2965(3) 0.0382(2) 0.0224(6) Uani 1 1 d .
H36 H 0.8520 0.3470 0.1143 0.027 Uiso 1 1 calc R
C99 C 0.8003(3) 0.7791(3) 0.3531(3) 0.0311(7) Uani 1 1 d .
F1 F 0.8111(2) 0.67707(19) 0.38783(19) 0.0526(6) Uani 1 1 d .
F2 F 0.7754(2) 0.73141(18) 0.23782(16) 0.0471(5) Uani 1 1 d .
F3 F 0.92406(17) 0.8591(2) 0.38015(19) 0.0487(5) Uani 1 1 d .
S1 S 0.66571(7) 0.86940(6) 0.42541(6) 0.02054(16) Uani 1 1 d .
O1 O 0.6637(2) 0.9692(2) 0.3737(2) 0.0392(5) Uani 1 1 d .
O2 O 0.54367(19) 0.7665(2) 0.39077(17) 0.0306(5) Uani 1 1 d .
O3 O 0.7104(2) 0.9168(2) 0.54718(18) 0.0446(6) Uani 1 1 d .

loop_
_atom_site_aniso_label
_atom_site_aniso_U_11
_atom_site_aniso_U_22
_atom_site_aniso_U_33
_atom_site_aniso_U_23
_atom_site_aniso_U_13
_atom_site_aniso_U_12
N1 0.0193(10) 0.0173(11) 0.0130(10) 0.0059(8) 0.0056(8) 0.0049(8)
C1 0.0178(12) 0.0190(12) 0.0150(12) 0.0077(10) 0.0058(9) 0.0034(10)
C2 0.0180(12) 0.0174(12) 0.0165(12) 0.0086(10) 0.0054(9) 0.0026(9)
C3 0.0245(13) 0.0196(13) 0.0179(13) 0.0062(10) 0.0047(10) 0.0025(10)
C4 0.0288(14) 0.0197(13) 0.0277(15) 0.0074(11) 0.0119(11) 0.0075(11)
C5 0.0196(13) 0.0315(15) 0.0348(16) 0.0194(13) 0.0119(11) 0.0121(11)
C6 0.0176(12) 0.0285(14) 0.0239(14) 0.0130(12) 0.0044(10) 0.0029(11)
C7 0.0190(12) 0.0129(11) 0.0131(12) 0.0011(9) 0.0029(9) 0.0024(9)
C8 0.0175(12) 0.0203(12) 0.0112(11) 0.0035(10) 0.0015(9) 0.0045(10)
C9 0.0194(12) 0.0173(12) 0.0149(12) 0.0032(10) 0.0008(9) 0.0017(10)
C10 0.0207(12) 0.0178(12) 0.0167(12) 0.0042(10) -0.0002(10) 0.0007(10)
C11 0.0237(13) 0.0315(15) 0.0176(13) 0.0088(11) 0.0021(10) 0.0061(11)
C12 0.0283(14) 0.0195(13) 0.0194(13) 0.0021(11) 0.0051(11) 0.0060(11)
C13 0.0176(11) 0.0137(11) 0.0139(12) 0.0011(9) 0.0031(9) 0.0008(9)
C21 0.0200(12) 0.0214(12) 0.0084(11) 0.0032(9) 0.0020(9) 0.0039(10)
C22 0.0226(13) 0.0209(13) 0.0206(13) 0.0074(11) 0.0047(10) 0.0043(10)
C23 0.0332(15) 0.0208(13) 0.0227(14) 0.0095(11) 0.0073(11) 0.0092(11)
C24 0.0251(13) 0.0286(14) 0.0160(13) 0.0059(11) 0.0032(10) 0.0123(11)
C25 0.0180(12) 0.0296(14) 0.0159(12) 0.0069(11) 0.0016(10) 0.0029(11)
C26 0.0226(12) 0.0192(12) 0.0121(12) 0.0038(10) 0.0010(10) 0.0024(10)
C31 0.0216(12) 0.0184(12) 0.0149(12) 0.0063(10) 0.0047(10) 0.0085(10)
C32 0.0254(13) 0.0192(13) 0.0179(13) 0.0058(10) 0.0035(10) 0.0041(10)
C33 0.0351(15) 0.0217(13) 0.0131(12) 0.0039(10) 0.0024(11) 0.0092(11)
C34 0.0312(14) 0.0334(15) 0.0222(14) 0.0158(12) 0.0126(11) 0.0191(12)
C35 0.0195(13) 0.0385(16) 0.0290(15) 0.0204(13) 0.0069(11) 0.0117(12)
C36 0.0222(13) 0.0295(14) 0.0176(13) 0.0103(11) 0.0014(10) 0.0061(11)
C99 0.0374(16) 0.0288(15) 0.0361(17) 0.0181(13) 0.0174(13) 0.0147(13)
F1 0.0619(13) 0.0465(11) 0.0763(15) 0.0432(11) 0.0319(11) 0.0335(10)
F2 0.0659(13) 0.0420(11) 0.0335(10) 0.0084(9) 0.0291(9) 0.0181(10)
F3 0.0244(9) 0.0633(13) 0.0730(14) 0.0388(11) 0.0176(9) 0.0139(9)
S1 0.0232(3) 0.0193(3) 0.0200(3) 0.0065(3) 0.0100(2) 0.0065(2)
O1 0.0474(13) 0.0306(11) 0.0535(14) 0.0242(11) 0.0274(11) 0.0213(10)
O2 0.0258(10) 0.0361(11) 0.0257(11) 0.0080(9) 0.0104(8) -0.0007(9)
O3 0.0445(13) 0.0573(15) 0.0209(11) 0.0043(10) 0.0053(9) -0.0008(11)

loop_
_atom_type_symbol
_atom_type_description
_atom_type_scat_dispersion_real
_atom_type_scat_dispersion_imag
_atom_type_scat_source
C C 0.0033 0.0016 'International Tables Vol C Tables 4.2.6.8 and 6.1.1.4'
H H 0.0000 0.0000 'International Tables Vol C Tables 4.2.6.8 and 6.1.1.4'
N N 0.0061 0.0033 'International Tables Vol C Tables 4.2.6.8 and 6.1.1.4'
O O 0.0106 0.0060 'International Tables Vol C Tables 4.2.6.8 and 6.1.1.4'
F F 0.0171 0.0103 'International Tables Vol C Tables 4.2.6.8 and 6.1.1.4'
S S 0.1246 0.1234 'International Tables Vol C Tables 4.2.6.8 and 6.1.1.4'

loop_
_geom_angle_atom_site_label_1
_geom_angle_atom_site_label_2
_geom_angle_atom_site_label_3
_geom_angle
C8 N1 C9 118.96(19)
C6 C1 C2 119.8(2)
C6 C1 C10 122.1(2)
C2 C1 C10 118.1(2)
C3 C2 C1 119.0(2)
C3 C2 C7 122.5(2)
C1 C2 C7 118.5(2)
C4 C3 C2 120.7(2)
C5 C4 C3 120.0(2)
C6 C5 C4 120.1(2)
C5 C6 C1 120.5(2)
C13 C7 C2 123.4(2)
C13 C7 C8 120.2(2)
C2 C7 C8 116.4(2)
N1 C8 C7 113.89(19)
N1 C9 C11 105.3(2)
N1 C9 C12 109.4(2)
C11 C9 C12 111.2(2)
N1 C9 C10 108.48(19)
C11 C9 C10 111.5(2)
C12 C9 C10 110.8(2)
C1 C10 C9 113.2(2)
C7 C13 C31 122.5(2)
C7 C13 C21 122.5(2)
C31 C13 C21 115.0(2)
C22 C21 C26 118.6(2)
C22 C21 C13 118.7(2)
C26 C21 C13 122.8(2)
C23 C22 C21 121.2(2)
C22 C23 C24 119.5(2)
C25 C24 C23 120.1(2)
C24 C25 C26 120.2(2)
C25 C26 C21 120.4(2)
C36 C31 C32 118.5(2)
C36 C31 C13 121.7(2)
C32 C31 C13 119.8(2)
C33 C32 C31 120.9(2)
C32 C33 C34 119.9(2)
C33 C34 C35 119.9(2)
C34 C35 C36 119.9(2)
C35 C36 C31 120.9(2)
F2 C99 F1 108.4(2)
F2 C99 F3 107.7(2)
F1 C99 F3 107.0(2)
F2 C99 S1 112.0(2)
F1 C99 S1 110.76(19)
F3 C99 S1 110.8(2)
O3 S1 O1 116.61(14)
O3 S1 O2 114.01(13)
O1 S1 O2 113.68(13)
O3 S1 C99 104.65(14)
O1 S1 C99 103.07(12)
O2 S1 C99 102.59(13)

loop_
_geom_bond_atom_site_label_1
_geom_bond_atom_site_label_2
_geom_bond_distance
N1 C8 1.491(3)
N1 C9 1.515(3)
C1 C6 1.387(3)
C1 C2 1.400(3)
C1 C10 1.505(3)
C2 C3 1.393(3)
C2 C7 1.492(3)
C3 C4 1.382(4)
C4 C5 1.382(4)
C5 C6 1.382(4)
C7 C13 1.343(3)
C7 C8 1.525(3)
C9 C11 1.521(3)
C9 C12 1.526(3)
C9 C10 1.540(3)
C13 C31 1.497(3)
C13 C21 1.497(3)
C21 C22 1.393(3)
C21 C26 1.397(3)
C22 C23 1.384(4)
C23 C24 1.391(4)
C24 C25 1.382(4)
C25 C26 1.390(3)
C31 C36 1.389(3)
C31 C32 1.394(3)
C32 C33 1.385(4)
C33 C34 1.386(4)
C34 C35 1.386(4)
C35 C36 1.387(4)
C99 F2 1.322(3)
C99 F1 1.333(3)
C99 F3 1.335(3)
C99 S1 1.818(3)
S1 O3 1.425(2)
S1 O1 1.435(2)
S1 O2 1.4422(19)

loop_
_geom_hbond_atom_site_label_D
_geom_hbond_atom_site_label_H
_geom_hbond_atom_site_label_A
_geom_hbond_distance_DH
_geom_hbond_distance_HA
_geom_hbond_distance_DA
_geom_hbond_angle_DHA
_geom_hbond_site_symmetry_A
N1 H01A O1 0.96(3) 1.86(3) 2.792(3) 163(2) 1_545
N1 H01B O2 0.92(3) 1.86(3) 2.778(3) 172(3) 2_666

loop_
_cod_related_entry_id
_cod_related_entry_database
_cod_related_entry_code
1 ChemSpider 30659860
